data_4131759
loop_
_publ_author_name
'Hernandez, Lucas W.'
'Pospech, Jola'
'Kl\"ockner, Ulrich'
'Bingham, Tanner W.'
'Sarlah, David'

_publ_section_title
;
 Synthesis of (+)-Pancratistatins via Catalytic Desymmetrization of
 Benzene.
;
_journal_issue 44
_journal_name_full 'Journal of the American Chemical Society'
_journal_page_first 15656
_journal_page_last 15659
_journal_paper_doi 10.1021/jacs.7b10351
_journal_volume 139
_journal_year 2017
_chemical_formula_moiety 'C16 H15 N3 O4'
_chemical_formula_sum 'C16 H15 N3 O4'
_chemical_formula_weight 313.31
_space_group_crystal_system triclinic
_space_group_IT_number 2
_space_group_name_Hall '-P 1'
_space_group_name_H-M_alt 'P -1'
_atom_sites_solution_hydrogens mixed
_atom_sites_solution_primary direct
_audit_creation_date 2017-04-21
_audit_creation_method
;
Olex2 1.2
(compiled 2017.03.28 svn.r3405 for OlexSys, GUI svn.r5335)
;
_cell_angle_alpha 72.6000(18)
_cell_angle_beta 72.9177(19)
_cell_angle_gamma 86.0255(18)
_cell_formula_units_Z 2
_cell_length_a 7.2463(5)
_cell_length_b 9.5480(7)
_cell_length_c 11.2269(8)
_cell_measurement_reflns_used 3404
_cell_measurement_temperature 100(2)
_cell_measurement_theta_max 25.326
_cell_measurement_theta_min 2.942
_cell_volume 708.37(9)
_computing_cell_refinement 'SAINT v8.34A (Bruker, 2013)'
_computing_data_reduction 'SAINT v8.34A (Bruker, 2013)'
_computing_molecular_graphics 'Olex2 (Dolomanov et al., 2009)'
_computing_publication_material 'Olex2 (Dolomanov et al., 2009)'
_computing_structure_refinement 'XL (Sheldrick, 2008)'
_computing_structure_solution 'ShelXS (Sheldrick, 2008)'
_diffrn_ambient_temperature 100.15
_diffrn_detector 'Bruker APEXII CCD area detector'
_diffrn_detector_type 'CCD area detector'
_diffrn_measured_fraction_theta_full 0.998
_diffrn_measured_fraction_theta_max 0.997
_diffrn_measurement_device 'kappa diffractometer'
_diffrn_measurement_device_type 'Bruker Kappa/ApexII CCD'
_diffrn_measurement_method 'profile data from \f and \w scans'
_diffrn_radiation_monochromator graphite
_diffrn_radiation_probe x-ray
_diffrn_radiation_type MoK\a
_diffrn_radiation_wavelength 0.71073
_diffrn_reflns_av_R_equivalents 0.0230
_diffrn_reflns_av_unetI/netI 0.0184
_diffrn_reflns_Laue_measured_fraction_full 0.998
_diffrn_reflns_Laue_measured_fraction_max 0.997
_diffrn_reflns_limit_h_max 8
_diffrn_reflns_limit_h_min -8
_diffrn_reflns_limit_k_max 11
_diffrn_reflns_limit_k_min -11
_diffrn_reflns_limit_l_max 13
_diffrn_reflns_limit_l_min -13
_diffrn_reflns_number 10076
_diffrn_reflns_point_group_measured_fraction_full 0.998
_diffrn_reflns_point_group_measured_fraction_max 0.997
_diffrn_reflns_theta_full 25.242
_diffrn_reflns_theta_max 25.350
_diffrn_reflns_theta_min 3.040
_diffrn_source 'fine-focus sealed X-ray tube'
_diffrn_source_target Mo
_diffrn_source_type 'Siemens fine-focus sealed tube'
_exptl_absorpt_coefficient_mu 0.108
_exptl_absorpt_correction_T_max 1.0000
_exptl_absorpt_correction_T_min 0.9155
_exptl_absorpt_correction_type multi-scan
_exptl_absorpt_process_details
'SADABS-2014/4 (Bruker,2014/4) was used for absorption correction. wR2(int) was 0.0425 before and 0.0360 after correction. The Ratio of minimum to maximum transmission is 0.9155. The \l/2 correction factor is Not present.'
_exptl_crystal_colour colourless
_exptl_crystal_colour_primary colourless
_exptl_crystal_density_diffrn 1.469
_exptl_crystal_description prism
_exptl_crystal_F_000 328
_exptl_crystal_size_max 0.267
_exptl_crystal_size_mid 0.252
_exptl_crystal_size_min 0.138
_refine_diff_density_max 0.252
_refine_diff_density_min -0.165
_refine_diff_density_rms 0.035
_refine_ls_extinction_coef 0.0073(19)
_refine_ls_extinction_expression Fc^*^=kFc[1+0.001xFc^2^\l^3^/sin(2\q)]^-1/4^
_refine_ls_extinction_method 'SHELXL-2014/7 (Sheldrick 2014'
_refine_ls_goodness_of_fit_ref 1.048
_refine_ls_hydrogen_treatment mixed
_refine_ls_matrix_type full
_refine_ls_number_parameters 215
_refine_ls_number_reflns 2582
_refine_ls_number_restraints 0
_refine_ls_restrained_S_all 1.048
_refine_ls_R_factor_all 0.0334
_refine_ls_R_factor_gt 0.0304
_refine_ls_shift/su_max 0.001
_refine_ls_shift/su_mean 0.000
_refine_ls_structure_factor_coef Fsqd
_refine_ls_weighting_details 'w=1/[\s^2^(Fo^2^)+(0.0325P)^2^+0.2995P] where P=(Fo^2^+2Fc^2^)/3'
_refine_ls_weighting_scheme calc
_refine_ls_wR_factor_gt 0.0747
_refine_ls_wR_factor_ref 0.0770
_reflns_Friedel_coverage 0.000
_reflns_number_gt 2360
_reflns_number_total 2582
_reflns_threshold_expression 'I > 2\s(I)'
_cod_data_source_file ja7b10351_si_002.cif
_cod_data_source_block cm60y_0m
_cod_database_code 4131759
_shelx_shelxl_version_number 2014/7
_shelx_space_group_comment
;
The symmetry employed for this shelxl refinement is uniquely defined
by the following loop, which should always be used as a source of
symmetry information in preference to the above space-group names.
They are only intended as comments.
;
_shelx_estimated_absorpt_t_max 0.985
_shelx_estimated_absorpt_t_min 0.972
_olex2_refinement_description
;
1. Fixed Uiso
 At 1.2 times of:
  All C(H) groups, All C(H,H) groups
 At 1.5 times of:
  All C(H,H,H,H,H) groups, All N(H) groups
2. Others
 Sof(H9D)=Sof(H9E)=Sof(H9F)=1-FVAR(1)
 Sof(H9A)=Sof(H9B)=Sof(H9C)=FVAR(1)
3.a Ternary CH refined with riding coordinates:
 C1(H1), C2(H2A)
3.b Secondary CH2 refined with riding coordinates:
 C13(H13A,H13B)
3.c Aromatic/amide H refined with riding coordinates:
 C3(H3), C4(H4), C5(H5), C6(H6), C11(H11), C15(H15), C16(H16)
3.d Disordered Me refined as rotating group:
 C9(H9A,H9B,H9C,H9D,H9E,H9F)
;
_olex2_submission_special_instructions 'No special instructions were received'

loop_
_space_group_symop_operation_xyz
'x, y, z'
'-x, -y, -z'

loop_
_atom_site_label
_atom_site_type_symbol
_atom_site_fract_x
_atom_site_fract_y
_atom_site_fract_z
_atom_site_U_iso_or_equiv
_atom_site_adp_type
_atom_site_occupancy
_atom_site_site_symmetry_order
_atom_site_calc_flag
_atom_site_refinement_flags_posn
_atom_site_refinement_flags_occupancy
O1 O 0.62701(13) 0.32867(10) 1.01228(8) 0.0232(2) Uani 1 1 d . .
O2 O 0.65172(12) 0.32819(10) 0.59947(8) 0.0207(2) Uani 1 1 d . .
O3 O 0.86873(13) 0.58178(9) 0.09414(8) 0.0217(2) Uani 1 1 d . .
O4 O 0.82980(12) 0.82469(9) -0.01122(8) 0.0214(2) Uani 1 1 d . .
N1 N 0.57743(14) 0.50593(11) 0.70829(9) 0.0173(2) Uani 1 1 d . .
N2 N 0.60302(15) 0.51255(12) 0.82697(10) 0.0181(2) Uani 1 1 d . .
H2 H 0.520(2) 0.5703(17) 0.8684(15) 0.027 Uiso 1 1 d R .
N3 N 0.64386(14) 0.28574(11) 0.81657(9) 0.0164(2) Uani 1 1 d . .
C1 C 0.60399(17) 0.63689(13) 0.59503(11) 0.0169(3) Uani 1 1 d . .
H1 H 0.5392 0.6150 0.5351 0.020 Uiso 1 1 calc R .
C2 C 0.81936(16) 0.67334(13) 0.51675(11) 0.0168(3) Uani 1 1 d . .
H2A H 0.8912 0.5795 0.5331 0.020 Uiso 1 1 calc R .
C3 C 0.91075(18) 0.77962(14) 0.55927(12) 0.0207(3) Uani 1 1 d . .
H3 H 1.0472 0.7821 0.5417 0.025 Uiso 1 1 calc R .
C4 C 0.80475(19) 0.87014(14) 0.62096(13) 0.0239(3) Uani 1 1 d . .
H4 H 0.8666 0.9361 0.6465 0.029 Uiso 1 1 calc R .
C5 C 0.59470(19) 0.86959(15) 0.65000(12) 0.0247(3) Uani 1 1 d . .
H5 H 0.5246 0.9473 0.6782 0.030 Uiso 1 1 calc R .
C6 C 0.49919(18) 0.76315(14) 0.63791(12) 0.0213(3) Uani 1 1 d . .
H6 H 0.3626 0.7668 0.6566 0.026 Uiso 1 1 calc R .
C7 C 0.62415(16) 0.37108(14) 0.89802(11) 0.0174(3) Uani 1 1 d . .
C8 C 0.62653(16) 0.36918(13) 0.69591(11) 0.0161(3) Uani 1 1 d . .
C9 C 0.67968(18) 0.12959(13) 0.85046(12) 0.0207(3) Uani 1 1 d . .
H9A H 0.6739 0.0931 0.9429 0.031 Uiso 0.625(16) 1 calc GR P
H9B H 0.8079 0.1118 0.7974 0.031 Uiso 0.625(16) 1 calc GR P
H9C H 0.5815 0.0783 0.8340 0.031 Uiso 0.625(16) 1 calc GR P
H9D H 0.7016 0.0957 0.7733 0.031 Uiso 0.375(16) 1 calc GR P
H9E H 0.5676 0.0770 0.9188 0.031 Uiso 0.375(16) 1 calc GR P
H9F H 0.7940 0.1105 0.8822 0.012(9) Uiso 0.375(16) 1 calc GR P
C10 C 0.83484(16) 0.72516(13) 0.37137(11) 0.0162(3) Uani 1 1 d . .
C11 C 0.85658(16) 0.61833(13) 0.30516(11) 0.0171(3) Uani 1 1 d . .
H11 H 0.8705 0.5176 0.3475 0.021 Uiso 1 1 calc R .
C12 C 0.85691(16) 0.66540(13) 0.17707(11) 0.0167(3) Uani 1 1 d . .
C13 C 0.90124(19) 0.68717(14) -0.03248(12) 0.0218(3) Uani 1 1 d . .
H13A H 0.8316 0.6564 -0.0846 0.026 Uiso 1 1 calc R .
H13B H 1.0407 0.6963 -0.0797 0.026 Uiso 1 1 calc R .
C14 C 0.83409(16) 0.81142(13) 0.11390(11) 0.0169(3) Uani 1 1 d . .
C15 C 0.81020(17) 0.91771(13) 0.17650(12) 0.0189(3) Uani 1 1 d . .
H15 H 0.7929 1.0176 0.1336 0.023 Uiso 1 1 calc R .
C16 C 0.81257(16) 0.87158(13) 0.30703(12) 0.0178(3) Uani 1 1 d . .
H16 H 0.7985 0.9425 0.3529 0.021 Uiso 1 1 calc R .

loop_
_atom_site_aniso_label
_atom_site_aniso_U_11
_atom_site_aniso_U_22
_atom_site_aniso_U_33
_atom_site_aniso_U_23
_atom_site_aniso_U_13
_atom_site_aniso_U_12
O1 0.0284(5) 0.0287(5) 0.0137(4) -0.0070(4) -0.0082(4) 0.0059(4)
O2 0.0236(5) 0.0254(5) 0.0166(4) -0.0101(4) -0.0074(3) 0.0030(4)
O3 0.0316(5) 0.0190(5) 0.0149(4) -0.0069(4) -0.0053(4) 0.0000(4)
O4 0.0277(5) 0.0215(5) 0.0155(4) -0.0053(4) -0.0074(4) 0.0031(4)
N1 0.0216(5) 0.0207(5) 0.0113(5) -0.0061(4) -0.0058(4) 0.0003(4)
N2 0.0228(5) 0.0222(5) 0.0118(5) -0.0078(4) -0.0063(4) 0.0025(4)
N3 0.0161(5) 0.0195(5) 0.0138(5) -0.0053(4) -0.0044(4) 0.0014(4)
C1 0.0179(6) 0.0202(6) 0.0129(6) -0.0043(5) -0.0058(5) 0.0015(5)
C2 0.0158(6) 0.0180(6) 0.0171(6) -0.0063(5) -0.0052(5) 0.0041(5)
C3 0.0186(6) 0.0256(7) 0.0193(6) -0.0067(5) -0.0070(5) -0.0005(5)
C4 0.0289(7) 0.0241(7) 0.0224(7) -0.0103(5) -0.0090(5) -0.0016(5)
C5 0.0288(7) 0.0247(7) 0.0218(7) -0.0116(5) -0.0056(5) 0.0085(5)
C6 0.0175(6) 0.0263(7) 0.0184(6) -0.0062(5) -0.0044(5) 0.0063(5)
C7 0.0135(6) 0.0242(6) 0.0144(6) -0.0064(5) -0.0032(4) 0.0007(5)
C8 0.0123(5) 0.0216(6) 0.0146(6) -0.0057(5) -0.0039(4) -0.0002(4)
C9 0.0221(6) 0.0196(6) 0.0195(6) -0.0047(5) -0.0063(5) 0.0022(5)
C10 0.0115(5) 0.0203(6) 0.0160(6) -0.0056(5) -0.0023(4) 0.0000(4)
C11 0.0164(6) 0.0160(6) 0.0170(6) -0.0037(5) -0.0032(5) 0.0006(4)
C12 0.0142(6) 0.0191(6) 0.0176(6) -0.0088(5) -0.0022(4) -0.0008(4)
C13 0.0289(7) 0.0222(6) 0.0153(6) -0.0073(5) -0.0059(5) 0.0004(5)
C14 0.0137(6) 0.0218(6) 0.0139(6) -0.0038(5) -0.0031(4) -0.0005(5)
C15 0.0177(6) 0.0163(6) 0.0211(6) -0.0043(5) -0.0044(5) 0.0010(5)
C16 0.0159(6) 0.0187(6) 0.0202(6) -0.0092(5) -0.0036(5) 0.0008(5)

loop_
_atom_type_symbol
_atom_type_description
_atom_type_scat_dispersion_real
_atom_type_scat_dispersion_imag
_atom_type_scat_source
C C 0.0033 0.0016 'International Tables Vol C Tables 4.2.6.8 and 6.1.1.4'
H H 0.0000 0.0000 'International Tables Vol C Tables 4.2.6.8 and 6.1.1.4'
N N 0.0061 0.0033 'International Tables Vol C Tables 4.2.6.8 and 6.1.1.4'
O O 0.0106 0.0060 'International Tables Vol C Tables 4.2.6.8 and 6.1.1.4'

loop_
_geom_angle_atom_site_label_1
_geom_angle_atom_site_label_2
_geom_angle_atom_site_label_3
_geom_angle
C12 O3 C13 104.38(9)
C14 O4 C13 104.31(9)
N2 N1 C1 121.32(9)
C8 N1 N2 108.29(9)
C8 N1 C1 122.25(9)
N1 N2 H2 116.0(10)
C7 N2 N1 107.02(9)
C7 N2 H2 117.7(10)
C7 N3 C8 110.84(10)
C7 N3 C9 124.93(10)
C8 N3 C9 124.22(10)
N1 C1 H1 106.8
N1 C1 C2 113.21(9)
N1 C1 C6 109.33(9)
C2 C1 H1 106.8
C6 C1 H1 106.8
C6 C1 C2 113.33(10)
C1 C2 H2A 107.2
C3 C2 C1 113.26(10)
C3 C2 H2A 107.2
C3 C2 C10 112.99(10)
C10 C2 C1 108.67(9)
C10 C2 H2A 107.2
C2 C3 H3 119.3
C4 C3 C2 121.47(11)
C4 C3 H3 119.3
C3 C4 H4 119.5
C3 C4 C5 120.97(12)
C5 C4 H4 119.5
C4 C5 H5 119.2
C6 C5 C4 121.63(12)
C6 C5 H5 119.2
C1 C6 H6 119.5
C5 C6 C1 121.06(11)
C5 C6 H6 119.5
O1 C7 N2 126.95(11)
O1 C7 N3 126.38(11)
N3 C7 N2 106.66(10)
O2 C8 N1 127.71(11)
O2 C8 N3 126.80(11)
N1 C8 N3 105.49(10)
N3 C9 H9A 109.5
N3 C9 H9B 109.5
N3 C9 H9C 109.5
N3 C9 H9D 109.5
N3 C9 H9E 109.5
N3 C9 H9F 109.5
H9A C9 H9B 109.5
H9A C9 H9C 109.5
H9A C9 H9D 141.1
H9A C9 H9E 56.3
H9A C9 H9F 56.3
H9B C9 H9C 109.5
H9B C9 H9D 56.3
H9B C9 H9E 141.1
H9B C9 H9F 56.3
H9C C9 H9D 56.3
H9C C9 H9E 56.3
H9C C9 H9F 141.1
H9D C9 H9E 109.5
H9D C9 H9F 109.5
H9E C9 H9F 109.5
C11 C10 C2 118.04(10)
C16 C10 C2 121.83(10)
C16 C10 C11 119.92(11)
C10 C11 H11 121.3
C12 C11 C10 117.37(11)
C12 C11 H11 121.3
O3 C12 C14 109.61(10)
C11 C12 O3 128.01(11)
C11 C12 C14 122.30(11)
O3 C13 O4 106.61(9)
O3 C13 H13A 110.4
O3 C13 H13B 110.4
O4 C13 H13A 110.4
O4 C13 H13B 110.4
H13A C13 H13B 108.6
O4 C14 C12 109.39(10)
C15 C14 O4 128.93(11)
C15 C14 C12 121.59(11)
C14 C15 H15 121.6
C14 C15 C16 116.77(11)
C16 C15 H15 121.6
C10 C16 C15 122.04(11)
C10 C16 H16 119.0
C15 C16 H16 119.0

loop_
_geom_bond_atom_site_label_1
_geom_bond_atom_site_label_2
_geom_bond_distance
O1 C7 1.2303(15)
O2 C8 1.2191(14)
O3 C12 1.3783(14)
O3 C13 1.4386(15)
O4 C13 1.4387(15)
O4 C14 1.3816(14)
N1 N2 1.4181(14)
N1 C1 1.4683(15)
N1 C8 1.3660(16)
N2 H2 0.909(16)
N2 C7 1.3721(16)
N3 C7 1.3686(16)
N3 C8 1.3878(15)
N3 C9 1.4492(16)
C1 H1 1.0000
C1 C2 1.5543(16)
C1 C6 1.5056(17)
C2 H2A 1.0000
C2 C3 1.5049(17)
C2 C10 1.5293(16)
C3 H3 0.9500
C3 C4 1.3304(18)
C4 H4 0.9500
C4 C5 1.4600(19)
C5 H5 0.9500
C5 C6 1.3287(19)
C6 H6 0.9500
C9 H9A 0.9800
C9 H9B 0.9800
C9 H9C 0.9800
C9 H9D 0.9800
C9 H9E 0.9800
C9 H9F 0.9800
C10 C11 1.4071(17)
C10 C16 1.3912(17)
C11 H11 0.9500
C11 C12 1.3717(17)
C12 C14 1.3856(17)
C13 H13A 0.9900
C13 H13B 0.9900
C14 C15 1.3728(17)
C15 H15 0.9500
C15 C16 1.4034(17)
C16 H16 0.9500

loop_
_geom_hbond_atom_site_label_D
_geom_hbond_atom_site_label_H
_geom_hbond_atom_site_label_A
_geom_hbond_distance_DH
_geom_hbond_distance_HA
_geom_hbond_distance_DA
_geom_hbond_angle_DHA
_geom_hbond_site_symmetry_A
N2 H2 O1 0.909(16) 1.911(17) 2.8022(14) 166.4(14) 2_667
C1 H1 O2 1.00 2.26 3.1889(14) 153.3 2_666

loop_
_geom_torsion_atom_site_label_1
_geom_torsion_atom_site_label_2
_geom_torsion_atom_site_label_3
_geom_torsion_atom_site_label_4
_geom_torsion
O3 C12 C14 O4 0.29(13)
O3 C12 C14 C15 177.17(10)
O4 C14 C15 C16 177.04(11)
N1 N2 C7 O1 -170.88(11)
N1 N2 C7 N3 9.82(12)
N1 C1 C2 C3 -92.72(12)
N1 C1 C2 C10 140.84(10)
N1 C1 C6 C5 104.14(13)
N2 N1 C1 C2 80.41(13)
N2 N1 C1 C6 -46.96(14)
N2 N1 C8 O2 -167.93(11)
N2 N1 C8 N3 11.53(12)
C1 N1 N2 C7 -162.80(10)
C1 N1 C8 O2 -19.05(18)
C1 N1 C8 N3 160.41(10)
C1 C2 C3 C4 -22.47(17)
C1 C2 C10 C11 -87.43(12)
C1 C2 C10 C16 87.36(13)
C2 C1 C6 C5 -23.16(16)
C2 C3 C4 C5 0.08(19)
C2 C10 C11 C12 175.62(10)
C2 C10 C16 C15 -174.45(10)
C3 C2 C10 C11 145.98(11)
C3 C2 C10 C16 -39.23(15)
C3 C4 C5 C6 12.3(2)
C4 C5 C6 C1 0.74(19)
C6 C1 C2 C3 32.52(14)
C6 C1 C2 C10 -93.91(11)
C7 N3 C8 O2 173.92(11)
C7 N3 C8 N1 -5.55(12)
C8 N1 N2 C7 -13.58(12)
C8 N1 C1 C2 -64.52(14)
C8 N1 C1 C6 168.11(10)
C8 N3 C7 O1 177.86(11)
C8 N3 C7 N2 -2.83(13)
C9 N3 C7 O1 -2.65(19)
C9 N3 C7 N2 176.66(10)
C9 N3 C8 O2 -5.58(18)
C9 N3 C8 N1 174.95(10)
C10 C2 C3 C4 101.63(14)
C10 C11 C12 O3 -177.38(11)
C10 C11 C12 C14 -0.94(17)
C11 C10 C16 C15 0.24(17)
C11 C12 C14 O4 -176.73(10)
C11 C12 C14 C15 0.15(18)
C12 O3 C13 O4 -23.01(12)
C12 C14 C15 C16 0.82(17)
C13 O3 C12 C11 -169.02(12)
C13 O3 C12 C14 14.17(12)
C13 O4 C14 C12 -14.62(12)
C13 O4 C14 C15 168.80(12)
C14 O4 C13 O3 23.17(12)
C14 C15 C16 C10 -1.01(17)
C16 C10 C11 C12 0.73(17)
